data_2213057
loop_
_publ_author_name
'Wang, Yun-Pu'
'Sun, Wen-Xiu'
'Zhang, Ji'
'Liu, Han-Shi'
'Wen, Hui-Hui'

_publ_section_title
;
 Lappaconitine
;
_journal_coeditor_code WW2045
_journal_issue 4
_journal_name_full 'Acta Crystallographica Section E'
_journal_page_first o1645
_journal_page_last o1647
_journal_paper_doi 10.1107/S1600536807007131
_journal_volume 63
_journal_year 2007
_chemical_formula_iupac 'C32 H44 N2 O8'
_chemical_formula_moiety 'C32 H44 N2 O8'
_chemical_formula_sum 'C32 H44 N2 O8'
_chemical_formula_weight 584.69
_chemical_melting_point 224
_chemical_name_common Lappaconitine
_chemical_name_systematic
;
(1S,4S,5S,7S,8S,9S,10S,11S,13R,14S,16S,17R)-20-ethyl-4,8,9-trihydroxy-
1,14,16-trimethoxyacontin-4-yl 2-(acetylamino)benzoate
;
_space_group_IT_number 152
_symmetry_cell_setting trigonal
_symmetry_space_group_name_Hall 'P 31 2"'
_symmetry_space_group_name_H-M 'P 31 2 1'
_atom_sites_solution_hydrogens geom
_atom_sites_solution_primary direct
_atom_sites_solution_secondary difmap
_audit_creation_method SHELXL97
_cell_angle_alpha 90.00
_cell_angle_beta 90.00
_cell_angle_gamma 120.00
_cell_formula_units_Z 6
_cell_length_a 10.8279(4)
_cell_length_b 10.8279(4)
_cell_length_c 44.2504(8)
_cell_measurement_reflns_used 7233
_cell_measurement_temperature 294(2)
_cell_measurement_theta_max 21.67
_cell_measurement_theta_min 2.22
_cell_volume 4493.0(2)
_computing_cell_refinement SMART
_computing_data_collection 'SMART (Bruker, 1998)'
_computing_data_reduction 'SAINT (Bruker, 1998)'
_computing_molecular_graphics 'ORTEP-3 for Windows (Farrugia, 1997)'
_computing_publication_material SHELXL97
_computing_structure_refinement 'SHELXL97 (Sheldrick, 1997)'
_computing_structure_solution SHELXS97
_diffrn_ambient_temperature 294(2)
_diffrn_measured_fraction_theta_full 1.000
_diffrn_measured_fraction_theta_max 1.000
_diffrn_measurement_device_type 'Bruker SMART CCD area-detector'
_diffrn_measurement_method '\f and \w'
_diffrn_radiation_monochromator graphite
_diffrn_radiation_source 'fine-focus sealed tube'
_diffrn_radiation_type MoK\a
_diffrn_radiation_wavelength 0.71073
_diffrn_reflns_av_R_equivalents 0.0354
_diffrn_reflns_av_sigmaI/netI 0.0200
_diffrn_reflns_limit_h_max 13
_diffrn_reflns_limit_h_min -13
_diffrn_reflns_limit_k_max 13
_diffrn_reflns_limit_k_min -8
_diffrn_reflns_limit_l_max 55
_diffrn_reflns_limit_l_min -52
_diffrn_reflns_number 26234
_diffrn_reflns_theta_full 26.49
_diffrn_reflns_theta_max 26.49
_diffrn_reflns_theta_min 2.17
_diffrn_standards_number 0
_exptl_absorpt_coefficient_mu 0.093
_exptl_absorpt_correction_type none
_exptl_crystal_colour colourless
_exptl_crystal_density_diffrn 1.297
_exptl_crystal_density_method 'not measured'
_exptl_crystal_description block
_exptl_crystal_F_000 1884
_exptl_crystal_size_max 0.50
_exptl_crystal_size_mid 0.47
_exptl_crystal_size_min 0.40
_refine_diff_density_max 0.689
_refine_diff_density_min -0.143
_refine_ls_extinction_coef 0.0032(4)
_refine_ls_extinction_expression Fc^*^=kFc[1+0.001xFc^2^\l^3^/sin(2\q)]^-1/4^
_refine_ls_extinction_method 'SHELXL97 (Sheldrick, 1997)'
_refine_ls_goodness_of_fit_ref 1.028
_refine_ls_hydrogen_treatment constr
_refine_ls_matrix_type full
_refine_ls_number_parameters 387
_refine_ls_number_reflns 3600
_refine_ls_number_restraints 0
_refine_ls_restrained_S_all 1.028
_refine_ls_R_factor_all 0.0502
_refine_ls_R_factor_gt 0.0409
_refine_ls_shift/su_max 0.008
_refine_ls_shift/su_mean 0.000
_refine_ls_structure_factor_coef Fsqd
_refine_ls_weighting_details 'calc w = 1/[\s^2^(Fo^2^)+(0.0392P)^2^+1.8542P] where P=(Fo^2^+2Fc^2^)/3'
_refine_ls_weighting_scheme calc
_refine_ls_wR_factor_gt 0.0939
_refine_ls_wR_factor_ref 0.0994
_reflns_number_gt 3107
_reflns_number_total 3600
_reflns_threshold_expression I>2\s(I)
_cod_data_source_file ww2045.cif
_cod_data_source_block I
_cod_depositor_comments
;
The following automatic conversions were performed:
'_symmetry_cell_setting' value 'Trigonal' changed to 'trigonal' according
to '/home/saulius/struct/CIF-dictionaries/cif_core.dic' dictionary named
'cif_core.dic' version 2.4.1 from 2010-06-29.

Automatic conversion script
Id: cif_fix_enum 1527 2010-12-29 10:47:43Z saulius 

The following automatic conversions were performed:

'_symmetry_cell_setting' value 'Trigonal' changed to 'trigonal'
according to /home/saulius/struct/CIF-dictionaries/cif_core.dic
dictionary named 'cif_core.dic' version 2.4.1 from 2010-06-29.

Automatic conversion script
Id: cif_fix_values 1715 2011-07-08 13:25:40Z adriana 
;
_cod_original_sg_symbol_Hall
;
P 31 2"
;
_cod_database_code 2213057
_cod_database_fobs_code 2213057

loop_
_symmetry_equiv_pos_as_xyz
'x, y, z'
'-y, x-y, z+1/3'
'-x+y, -x, z+2/3'
'y, x, -z'
'x-y, -y, -z+2/3'
'-x, -x+y, -z+1/3'

loop_
_atom_site_type_symbol
_atom_site_label
_atom_site_fract_x
_atom_site_fract_y
_atom_site_fract_z
_atom_site_U_iso_or_equiv
_atom_site_adp_type
_atom_site_calc_flag
_atom_site_refinement_flags
_atom_site_occupancy
C C1 0.4155(3) 0.7126(3) 0.88688(6) 0.0384(6) Uani d . 1
H H1 0.3143 0.6826 0.8848 0.046 Uiso calc R 1
C C2 0.4973(3) 0.8403(3) 0.86626(6) 0.0432(7) Uani d . 1
H H2A 0.5970 0.8905 0.8722 0.052 Uiso calc R 1
H H2B 0.4607 0.9051 0.8687 0.052 Uiso calc R 1
C C3 0.4858(3) 0.7977(3) 0.83321(6) 0.0450(7) Uani d . 1
H H3A 0.3885 0.7591 0.8263 0.054 Uiso calc R 1
H H3B 0.5471 0.8804 0.8210 0.054 Uiso calc R 1
C C4 0.5307(3) 0.6865(3) 0.83017(5) 0.0360(6) Uani d . 1
C C5 0.4243(3) 0.5477(3) 0.84610(5) 0.0351(6) Uani d . 1
H H5 0.3276 0.5096 0.8381 0.042 Uiso calc R 1
C C6 0.4763(3) 0.4392(3) 0.84289(5) 0.0394(6) Uani d . 1
H H6A 0.5446 0.4659 0.8265 0.047 Uiso calc R 1
H H6B 0.3970 0.3443 0.8390 0.047 Uiso calc R 1
C C7 0.5473(3) 0.4446(3) 0.87365(5) 0.0338(6) Uani d . 1
H H7 0.6383 0.4474 0.8705 0.041 Uiso calc R 1
C C8 0.4493(3) 0.3180(3) 0.89370(6) 0.0359(6) Uani d . 1
C C9 0.2989(3) 0.3040(3) 0.89579(5) 0.0355(6) Uani d . 1
C C10 0.3089(3) 0.4504(3) 0.89867(5) 0.0339(6) Uani d . 1
H H10 0.2182 0.4385 0.8913 0.041 Uiso calc R 1
C C11 0.4302(3) 0.5787(3) 0.88074(5) 0.0318(6) Uani d . 1
C C12 0.3107(3) 0.4715(3) 0.93392(6) 0.0432(7) Uani d . 1
H H12A 0.3953 0.5592 0.9399 0.052 Uiso calc R 1
H H12B 0.2273 0.4761 0.9402 0.052 Uiso calc R 1
C C13 0.3103(3) 0.3424(3) 0.94844(6) 0.0394(6) Uani d . 1
H H13 0.2595 0.3183 0.9678 0.047 Uiso calc R 1
C C14 0.2273(3) 0.2281(3) 0.92513(6) 0.0426(7) Uani d . 1
H H14 0.1279 0.2064 0.9251 0.051 Uiso calc R 1
C C15 0.5182(3) 0.3271(3) 0.92501(6) 0.0409(7) Uani d . 1
H H15A 0.5084 0.2347 0.9292 0.049 Uiso calc R 1
H H15B 0.6194 0.3947 0.9233 0.049 Uiso calc R 1
C C16 0.4620(3) 0.3698(3) 0.95263(5) 0.0411(6) Uani d . 1
H H16 0.5253 0.4717 0.9565 0.049 Uiso calc R 1
C C17 0.5732(3) 0.5878(3) 0.88748(5) 0.0311(5) Uani d . 1
H H17 0.5868 0.5877 0.9094 0.037 Uiso calc R 1
C C18 0.6833(3) 0.7360(3) 0.84106(5) 0.0382(6) Uani d . 1
H H18A 0.7197 0.6828 0.8303 0.046 Uiso calc R 1
H H18B 0.7437 0.8360 0.8361 0.046 Uiso calc R 1
C C19 0.7826(4) 0.9902(4) 0.69914(6) 0.0512(8) Uani d . 1
C C20 0.8836(4) 1.1390(4) 0.70960(7) 0.0667(10) Uani d . 1
H H20A 0.9795 1.1634 0.7047 0.100 Uiso calc R 1
H H20B 0.8750 1.1448 0.7311 0.100 Uiso calc R 1
H H20C 0.8610 1.2043 0.6998 0.100 Uiso calc R 1
C C21 0.5997(3) 0.7338(3) 0.77651(6) 0.0414(7) Uani d . 1
C C22 0.3952(6) 0.8379(5) 0.92929(9) 0.0957(16) Uani d . 1
H H22A 0.4449 0.9332 0.9214 0.144 Uiso calc R 1
H H22B 0.4035 0.8411 0.9509 0.144 Uiso calc R 1
H H22C 0.2963 0.7932 0.9238 0.144 Uiso calc R 1
C C23 0.1593(4) 0.0152(4) 0.95286(8) 0.0691(10) Uani d . 1
H H23A 0.2134 0.0612 0.9707 0.104 Uiso calc R 1
H H23B 0.1497 -0.0775 0.9510 0.104 Uiso calc R 1
H H23C 0.0665 0.0057 0.9544 0.104 Uiso calc R 1
C C24 0.6019(4) 0.3355(5) 0.98873(8) 0.0822(13) Uani d . 1
H H24A 0.6508 0.3111 0.9739 0.123 Uiso calc R 1
H H24B 0.5971 0.2883 1.0074 0.123 Uiso calc R 1
H H24C 0.6526 0.4368 0.9918 0.123 Uiso calc R 1
C C25 0.8305(3) 0.7331(3) 0.88187(6) 0.0418(7) Uani d . 1
H H25A 0.8441 0.6645 0.8704 0.050 Uiso calc R 1
H H25B 0.8304 0.7115 0.9031 0.050 Uiso calc R 1
C C26 0.9540(3) 0.8809(4) 0.87572(8) 0.0595(9) Uani d . 1
H H26A 0.9667 0.8959 0.8543 0.089 Uiso calc R 1
H H26B 1.0392 0.8901 0.8845 0.089 Uiso calc R 1
H H26C 0.9344 0.9505 0.8844 0.089 Uiso calc R 1
C C1' 0.5646(3) 0.6655(3) 0.74604(6) 0.0400(6) Uani d . 1
C C2' 0.6298(3) 0.7442(3) 0.71956(6) 0.0412(7) Uani d . 1
C C3' 0.5976(4) 0.6730(4) 0.69187(6) 0.0531(8) Uani d . 1
H H3' 0.6416 0.7230 0.6743 0.064 Uiso calc R 1
C C4' 0.5018(4) 0.5299(4) 0.69038(7) 0.0587(9) Uani d . 1
H H4' 0.4812 0.4843 0.6717 0.070 Uiso calc R 1
C C5' 0.4348(4) 0.4517(4) 0.71597(7) 0.0577(8) Uani d . 1
H H5' 0.3688 0.3549 0.7146 0.069 Uiso calc R 1
C C6' 0.4680(3) 0.5203(3) 0.74357(6) 0.0482(7) Uani d . 1
H H6' 0.4247 0.4681 0.7609 0.058 Uiso calc R 1
N N1 0.7249(3) 0.8911(3) 0.72174(5) 0.0469(6) Uani d . 1
H H1A 0.7506 0.9235 0.7398 0.056 Uiso calc R 1
N N2 0.6922(2) 0.7168(2) 0.87405(4) 0.0332(5) Uani d . 1
O O1 0.7567(3) 0.9629(3) 0.67265(5) 0.0817(9) Uani d . 1
O O2 0.6909(2) 0.8559(2) 0.78145(4) 0.0541(6) Uani d . 1
O O3 0.5170(2) 0.6422(2) 0.79807(4) 0.0436(5) Uani d . 1
O O4 0.2112(2) 0.2303(2) 0.87038(4) 0.0506(5) Uani d . 1
H H4 0.2199 0.1612 0.8663 0.076 Uiso calc R 1
O O5 0.4340(3) 0.1928(2) 0.87853(4) 0.0496(5) Uani d . 1
H H5A 0.3864 0.1223 0.8891 0.074 Uiso calc R 1
O O6 0.2307(2) 0.0982(2) 0.92714(4) 0.0484(5) Uani d . 1
O O7 0.4625(2) 0.2919(3) 0.97851(4) 0.0574(6) Uani d . 1
O O8 0.4547(3) 0.7594(2) 0.91738(4) 0.0539(6) Uani d . 1

loop_
_atom_site_aniso_label
_atom_site_aniso_U_11
_atom_site_aniso_U_22
_atom_site_aniso_U_33
_atom_site_aniso_U_12
_atom_site_aniso_U_13
_atom_site_aniso_U_23
C1 0.0394(16) 0.0385(15) 0.0376(14) 0.0197(13) -0.0020(12) -0.0011(12)
C2 0.0501(17) 0.0348(15) 0.0447(15) 0.0212(14) 0.0018(13) 0.0025(12)
C3 0.0505(18) 0.0391(16) 0.0424(15) 0.0202(15) -0.0026(13) 0.0084(12)
C4 0.0407(15) 0.0336(14) 0.0268(12) 0.0133(12) -0.0009(11) 0.0035(11)
C5 0.0344(14) 0.0328(14) 0.0306(12) 0.0112(12) -0.0021(11) 0.0024(10)
C6 0.0470(17) 0.0325(14) 0.0314(13) 0.0143(13) 0.0059(12) 0.0024(11)
C7 0.0368(14) 0.0327(14) 0.0321(12) 0.0175(12) 0.0072(11) 0.0021(11)
C8 0.0410(15) 0.0304(14) 0.0350(13) 0.0169(12) 0.0056(12) 0.0012(11)
C9 0.0337(14) 0.0334(14) 0.0327(13) 0.0117(12) 0.0006(11) 0.0036(11)
C10 0.0272(13) 0.0356(14) 0.0356(12) 0.0132(11) 0.0012(11) 0.0040(11)
C11 0.0334(14) 0.0305(13) 0.0277(11) 0.0132(11) 0.0012(10) 0.0016(10)
C12 0.0467(17) 0.0507(18) 0.0362(14) 0.0274(15) 0.0115(12) 0.0078(12)
C13 0.0377(15) 0.0460(17) 0.0334(13) 0.0202(13) 0.0103(11) 0.0095(12)
C14 0.0350(15) 0.0415(16) 0.0447(15) 0.0142(13) 0.0069(12) 0.0127(13)
C15 0.0393(16) 0.0445(16) 0.0405(14) 0.0222(13) 0.0044(12) 0.0099(12)
C16 0.0393(15) 0.0441(16) 0.0341(13) 0.0167(13) 0.0016(12) 0.0045(12)
C17 0.0317(13) 0.0299(13) 0.0277(11) 0.0123(11) 0.0025(10) 0.0005(10)
C18 0.0377(15) 0.0376(15) 0.0313(12) 0.0129(13) 0.0031(11) 0.0045(11)
C19 0.068(2) 0.064(2) 0.0378(15) 0.0451(19) 0.0106(15) 0.0111(14)
C20 0.083(3) 0.056(2) 0.060(2) 0.035(2) 0.0161(19) 0.0144(17)
C21 0.0467(17) 0.0427(17) 0.0311(13) 0.0195(14) 0.0010(12) 0.0067(12)
C22 0.151(5) 0.088(3) 0.073(2) 0.079(3) 0.021(3) -0.017(2)
C23 0.070(2) 0.056(2) 0.071(2) 0.024(2) 0.0177(19) 0.0315(18)
C24 0.068(3) 0.126(4) 0.060(2) 0.054(3) -0.0140(19) 0.011(2)
C25 0.0344(15) 0.0439(17) 0.0407(15) 0.0147(13) -0.0010(12) -0.0005(13)
C26 0.0366(17) 0.054(2) 0.067(2) 0.0064(16) -0.0038(15) 0.0028(16)
C1' 0.0411(16) 0.0455(16) 0.0332(13) 0.0216(13) -0.0022(12) 0.0008(12)
C2' 0.0424(16) 0.0554(18) 0.0319(13) 0.0290(15) -0.0004(11) 0.0033(13)
C3' 0.060(2) 0.069(2) 0.0352(14) 0.0361(19) 0.0023(14) -0.0025(15)
C4' 0.072(2) 0.072(2) 0.0393(16) 0.041(2) -0.0084(15) -0.0147(16)
C5' 0.059(2) 0.053(2) 0.0558(18) 0.0233(17) -0.0102(16) -0.0165(16)
C6' 0.0512(19) 0.0464(18) 0.0442(15) 0.0222(16) -0.0022(13) -0.0021(13)
N1 0.0545(16) 0.0521(16) 0.0310(11) 0.0244(14) 0.0018(11) 0.0047(11)
N2 0.0304(11) 0.0326(12) 0.0310(10) 0.0115(10) 0.0005(9) 0.0016(9)
O1 0.134(3) 0.0785(18) 0.0354(11) 0.0550(19) 0.0027(14) 0.0103(11)
O2 0.0623(14) 0.0415(12) 0.0353(10) 0.0087(11) 0.0024(10) 0.0024(9)
O3 0.0526(12) 0.0381(10) 0.0275(9) 0.0134(10) 0.0004(8) 0.0034(8)
O4 0.0490(12) 0.0406(12) 0.0454(11) 0.0098(10) -0.0091(10) -0.0015(9)
O5 0.0634(15) 0.0318(11) 0.0505(11) 0.0215(11) 0.0150(10) 0.0036(9)
O6 0.0513(13) 0.0361(11) 0.0494(11) 0.0156(10) 0.0080(10) 0.0136(9)
O7 0.0553(14) 0.0825(17) 0.0367(10) 0.0361(13) 0.0019(9) 0.0165(11)
O8 0.0817(17) 0.0462(12) 0.0375(10) 0.0348(12) -0.0004(10) -0.0051(9)

loop_
_atom_type_symbol
_atom_type_description
_atom_type_scat_dispersion_real
_atom_type_scat_dispersion_imag
_atom_type_scat_source
C C 0.0033 0.0000 'International Tables Vol C Tables 4.2.6.8 and 6.1.1.4'
H H 0.0000 0.0000 'International Tables Vol C Tables 4.2.6.8 and 6.1.1.4'
N N 0.0061 0.0000 'International Tables Vol C Tables 4.2.6.8 and 6.1.1.4'
O O 0.0106 0.0000 'International Tables Vol C Tables 4.2.6.8 and 6.1.1.4'

loop_
_geom_angle_atom_site_label_1
_geom_angle_atom_site_label_2
_geom_angle_atom_site_label_3
_geom_angle
O8 C1 C2 108.1(2)
O8 C1 C11 110.1(2)
C2 C1 C11 117.3(2)
O8 C1 H1 107.0
C2 C1 H1 107.0
C11 C1 H1 107.0
C1 C2 C3 112.3(2)
C1 C2 H2A 109.1
C3 C2 H2A 109.1
C1 C2 H2B 109.1
C3 C2 H2B 109.1
H2A C2 H2B 107.9
C4 C3 C2 108.5(2)
C4 C3 H3A 110.0
C2 C3 H3A 110.0
C4 C3 H3B 110.0
C2 C3 H3B 110.0
H3A C3 H3B 108.4
O3 C4 C3 108.8(2)
O3 C4 C5 102.6(2)
C3 C4 C5 110.9(2)
O3 C4 C18 109.2(2)
C3 C4 C18 114.3(2)
C5 C4 C18 110.3(2)
C4 C5 C6 108.8(2)
C4 C5 C11 108.1(2)
C6 C5 C11 105.2(2)
C4 C5 H5 111.5
C6 C5 H5 111.5
C11 C5 H5 111.5
C5 C6 C7 104.7(2)
C5 C6 H6A 110.8
C7 C6 H6A 110.8
C5 C6 H6B 110.8
C7 C6 H6B 110.8
H6A C6 H6B 108.9
C8 C7 C6 111.5(2)
C8 C7 C17 111.3(2)
C6 C7 C17 102.8(2)
C8 C7 H7 110.3
C6 C7 H7 110.3
C17 C7 H7 110.3
O5 C8 C7 105.9(2)
O5 C8 C15 107.5(2)
C7 C8 C15 111.4(2)
O5 C8 C9 108.2(2)
C7 C8 C9 110.1(2)
C15 C8 C9 113.5(2)
O4 C9 C14 110.6(2)
O4 C9 C10 108.9(2)
C14 C9 C10 103.8(2)
O4 C9 C8 112.2(2)
C14 C9 C8 109.1(2)
C10 C9 C8 111.9(2)
C9 C10 C11 117.8(2)
C9 C10 C12 102.8(2)
C11 C10 C12 115.4(2)
C9 C10 H10 106.7
C11 C10 H10 106.7
C12 C10 H10 106.7
C17 C11 C1 118.4(2)
C17 C11 C5 97.84(19)
C1 C11 C5 111.0(2)
C17 C11 C10 109.3(2)
C1 C11 C10 107.8(2)
C5 C11 C10 112.3(2)
C13 C12 C10 106.7(2)
C13 C12 H12A 110.4
C10 C12 H12A 110.4
C13 C12 H12B 110.4
C10 C12 H12B 110.4
H12A C12 H12B 108.6
C14 C13 C16 112.5(2)
C14 C13 C12 100.9(2)
C16 C13 C12 111.1(2)
C14 C13 H13 110.6
C16 C13 H13 110.6
C12 C13 H13 110.6
O6 C14 C13 117.7(2)
O6 C14 C9 109.1(2)
C13 C14 C9 101.9(2)
O6 C14 H14 109.2
C13 C14 H14 109.2
C9 C14 H14 109.2
C16 C15 C8 118.6(2)
C16 C15 H15A 107.7
C8 C15 H15A 107.7
C16 C15 H15B 107.7
C8 C15 H15B 107.7
H15A C15 H15B 107.1
O7 C16 C13 107.7(2)
O7 C16 C15 110.0(2)
C13 C16 C15 113.2(2)
O7 C16 H16 108.6
C13 C16 H16 108.6
C15 C16 H16 108.6
N2 C17 C11 111.1(2)
N2 C17 C7 115.0(2)
C11 C17 C7 100.8(2)
N2 C17 H17 109.9
C11 C17 H17 109.9
C7 C17 H17 109.9
N2 C18 C4 113.1(2)
N2 C18 H18A 109.0
C4 C18 H18A 109.0
N2 C18 H18B 109.0
C4 C18 H18B 109.0
H18A C18 H18B 107.8
O1 C19 N1 124.0(3)
O1 C19 C20 121.3(3)
N1 C19 C20 114.8(3)
C19 C20 H20A 109.5
C19 C20 H20B 109.5
H20A C20 H20B 109.5
C19 C20 H20C 109.5
H20A C20 H20C 109.5
H20B C20 H20C 109.5
O2 C21 O3 123.8(2)
O2 C21 C1' 124.8(2)
O3 C21 C1' 111.4(3)
O8 C22 H22A 109.5
O8 C22 H22B 109.5
H22A C22 H22B 109.5
O8 C22 H22C 109.5
H22A C22 H22C 109.5
H22B C22 H22C 109.5
O6 C23 H23A 109.5
O6 C23 H23B 109.5
H23A C23 H23B 109.5
O6 C23 H23C 109.5
H23A C23 H23C 109.5
H23B C23 H23C 109.5
O7 C24 H24A 109.5
O7 C24 H24B 109.5
H24A C24 H24B 109.5
O7 C24 H24C 109.5
H24A C24 H24C 109.5
H24B C24 H24C 109.5
N2 C25 C26 113.4(3)
N2 C25 H25A 108.9
C26 C25 H25A 108.9
N2 C25 H25B 108.9
C26 C25 H25B 108.9
H25A C25 H25B 107.7
C25 C26 H26A 109.5
C25 C26 H26B 109.5
H26A C26 H26B 109.5
C25 C26 H26C 109.5
H26A C26 H26C 109.5
H26B C26 H26C 109.5
C6' C1' C2' 118.9(3)
C6' C1' C21 119.5(3)
C2' C1' C21 121.6(3)
C3' C2' N1 121.8(3)
C3' C2' C1' 118.9(3)
N1 C2' C1' 119.4(2)
C4' C3' C2' 120.4(3)
C4' C3' H3' 119.8
C2' C3' H3' 119.8
C3' C4' C5' 121.5(3)
C3' C4' H4' 119.3
C5' C4' H4' 119.3
C6' C5' C4' 118.7(3)
C6' C5' H5' 120.7
C4' C5' H5' 120.7
C5' C6' C1' 121.6(3)
C5' C6' H6' 119.2
C1' C6' H6' 119.2
C19 N1 C2' 128.9(2)
C19 N1 H1A 115.5
C2' N1 H1A 115.5
C25 N2 C17 112.2(2)
C25 N2 C18 110.5(2)
C17 N2 C18 116.3(2)
C21 O3 C4 121.3(2)
C9 O4 H4 109.5
C8 O5 H5A 109.5
C23 O6 C14 113.6(2)
C24 O7 C16 112.3(3)
C22 O8 C1 115.2(3)

loop_
_geom_bond_atom_site_label_1
_geom_bond_atom_site_label_2
_geom_bond_distance
C1 O8 1.429(3)
C1 C2 1.517(4)
C1 C11 1.559(4)
C1 H1 0.9800
C2 C3 1.520(4)
C2 H2A 0.9700
C2 H2B 0.9700
C3 C4 1.512(4)
C3 H3A 0.9700
C3 H3B 0.9700
C4 O3 1.483(3)
C4 C5 1.533(4)
C4 C18 1.538(4)
C5 C6 1.543(4)
C5 C11 1.563(3)
C5 H5 0.9800
C6 C7 1.550(4)
C6 H6A 0.9700
C6 H6B 0.9700
C7 C8 1.529(4)
C7 C17 1.557(4)
C7 H7 0.9800
C8 O5 1.446(3)
C8 C15 1.553(4)
C8 C9 1.561(4)
C9 O4 1.430(3)
C9 C14 1.524(3)
C9 C10 1.539(4)
C10 C11 1.569(3)
C10 C12 1.575(3)
C10 H10 0.9800
C11 C17 1.531(4)
C12 C13 1.537(4)
C12 H12A 0.9700
C12 H12B 0.9700
C13 C14 1.514(4)
C13 C16 1.527(4)
C13 H13 0.9800
C14 O6 1.428(3)
C14 H14 0.9800
C15 C16 1.536(4)
C15 H15A 0.9700
C15 H15B 0.9700
C16 O7 1.425(3)
C16 H16 0.9800
C17 N2 1.471(3)
C17 H17 0.9800
C18 N2 1.484(3)
C18 H18A 0.9700
C18 H18B 0.9700
C19 O1 1.207(3)
C19 N1 1.368(4)
C19 C20 1.498(5)
C20 H20A 0.9600
C20 H20B 0.9600
C20 H20C 0.9600
C21 O2 1.211(4)
C21 O3 1.345(3)
C21 C1' 1.493(4)
C22 O8 1.401(4)
C22 H22A 0.9600
C22 H22B 0.9600
C22 H22C 0.9600
C23 O6 1.417(3)
C23 H23A 0.9600
C23 H23B 0.9600
C23 H23C 0.9600
C24 O7 1.412(4)
C24 H24A 0.9600
C24 H24B 0.9600
C24 H24C 0.9600
C25 N2 1.459(4)
C25 C26 1.511(4)
C25 H25A 0.9700
C25 H25B 0.9700
C26 H26A 0.9600
C26 H26B 0.9600
C26 H26C 0.9600
C1' C6' 1.390(4)
C1' C2' 1.413(4)
C2' C3' 1.396(4)
C2' N1 1.401(4)
C3' C4' 1.369(5)
C3' H3' 0.9300
C4' C5' 1.382(5)
C4' H4' 0.9300
C5' C6' 1.380(4)
C5' H5' 0.9300
C6' H6' 0.9300
N1 H1A 0.8600
O4 H4 0.8200
O5 H5A 0.8200

loop_
_geom_hbond_atom_site_label_D
_geom_hbond_atom_site_label_H
_geom_hbond_atom_site_label_A
_geom_hbond_distance_DH
_geom_hbond_distance_HA
_geom_hbond_distance_DA
_geom_hbond_angle_DHA
N1 H1A O2 0.86 1.97 2.668(3) 137.6
O4 H4 O5 0.82 2.23 2.665(3) 113.1
O5 H5A O6 0.82 2.30 2.875(3) 127.2

loop_
_geom_torsion_atom_site_label_1
_geom_torsion_atom_site_label_2
_geom_torsion_atom_site_label_3
_geom_torsion_atom_site_label_4
_geom_torsion
O8 C1 C2 C3 168.9(2)
C11 C1 C2 C3 43.8(4)
C1 C2 C3 C4 -53.7(3)
C2 C3 C4 O3 178.9(2)
C2 C3 C4 C5 66.7(3)
C2 C3 C4 C18 -58.8(3)
O3 C4 C5 C6 65.1(2)
C3 C4 C5 C6 -178.9(2)
C18 C4 C5 C6 -51.2(3)
O3 C4 C5 C11 178.8(2)
C3 C4 C5 C11 -65.1(3)
C18 C4 C5 C11 62.5(3)
C4 C5 C6 C7 100.7(2)
C11 C5 C6 C7 -14.9(3)
C5 C6 C7 C8 101.7(2)
C5 C6 C7 C17 -17.7(3)
C6 C7 C8 O5 65.9(3)
C17 C7 C8 O5 -179.9(2)
C6 C7 C8 C15 -177.6(2)
C17 C7 C8 C15 -63.4(3)
C6 C7 C8 C9 -50.8(3)
C17 C7 C8 C9 63.4(3)
O5 C8 C9 O4 -33.0(3)
C7 C8 C9 O4 82.3(3)
C15 C8 C9 O4 -152.1(2)
O5 C8 C9 C14 90.0(2)
C7 C8 C9 C14 -154.8(2)
C15 C8 C9 C14 -29.2(3)
O5 C8 C9 C10 -155.72(19)
C7 C8 C9 C10 -40.5(3)
C15 C8 C9 C10 85.2(3)
O4 C9 C10 C11 -88.2(3)
C14 C9 C10 C11 153.9(2)
C8 C9 C10 C11 36.4(3)
O4 C9 C10 C12 143.8(2)
C14 C9 C10 C12 25.9(3)
C8 C9 C10 C12 -91.6(2)
O8 C1 C11 C17 -54.3(3)
C2 C1 C11 C17 69.8(3)
O8 C1 C11 C5 -166.3(2)
C2 C1 C11 C5 -42.2(3)
O8 C1 C11 C10 70.4(3)
C2 C1 C11 C10 -165.6(2)
C4 C5 C11 C17 -74.2(2)
C6 C5 C11 C17 41.9(2)
C4 C5 C11 C1 50.3(3)
C6 C5 C11 C1 166.5(2)
C4 C5 C11 C10 171.1(2)
C6 C5 C11 C10 -72.7(3)
C9 C10 C11 C17 -51.1(3)
C12 C10 C11 C17 70.7(3)
C9 C10 C11 C1 178.9(2)
C12 C10 C11 C1 -59.3(3)
C9 C10 C11 C5 56.3(3)
C12 C10 C11 C5 178.1(2)
C9 C10 C12 C13 3.1(3)
C11 C10 C12 C13 -126.5(2)
C10 C12 C13 C14 -30.9(3)
C10 C12 C13 C16 88.6(3)
C16 C13 C14 O6 47.8(3)
C12 C13 C14 O6 166.3(2)
C16 C13 C14 C9 -71.4(3)
C12 C13 C14 C9 47.1(3)
O4 C9 C14 O6 71.7(3)
C10 C9 C14 O6 -171.6(2)
C8 C9 C14 O6 -52.2(3)
O4 C9 C14 C13 -163.2(2)
C10 C9 C14 C13 -46.4(3)
C8 C9 C14 C13 73.0(3)
O5 C8 C15 C16 -138.9(3)
C7 C8 C15 C16 105.5(3)
C9 C8 C15 C16 -19.4(4)
C14 C13 C16 O7 -98.1(3)
C12 C13 C16 O7 149.6(2)
C14 C13 C16 C15 23.8(3)
C12 C13 C16 C15 -88.5(3)
C8 C15 C16 O7 143.1(3)
C8 C15 C16 C13 22.5(4)
C1 C11 C17 N2 -49.2(3)
C5 C11 C17 N2 69.8(2)
C10 C11 C17 N2 -173.18(18)
C1 C11 C17 C7 -171.6(2)
C5 C11 C17 C7 -52.5(2)
C10 C11 C17 C7 64.5(2)
C8 C7 C17 N2 165.6(2)
C6 C7 C17 N2 -74.9(3)
C8 C7 C17 C11 -74.9(2)
C6 C7 C17 C11 44.6(2)
O3 C4 C18 N2 -152.6(2)
C3 C4 C18 N2 85.3(3)
C5 C4 C18 N2 -40.5(3)
O2 C21 C1' C6' 173.3(3)
O3 C21 C1' C6' -6.6(4)
O2 C21 C1' C2' -5.2(5)
O3 C21 C1' C2' 174.9(3)
C6' C1' C2' C3' -1.5(4)
C21 C1' C2' C3' 177.0(3)
C6' C1' C2' N1 178.7(3)
C21 C1' C2' N1 -2.9(4)
N1 C2' C3' C4' -178.5(3)
C1' C2' C3' C4' 1.6(5)
C2' C3' C4' C5' -0.4(5)
C3' C4' C5' C6' -1.0(5)
C4' C5' C6' C1' 1.1(5)
C2' C1' C6' C5' 0.1(5)
C21 C1' C6' C5' -178.4(3)
O1 C19 N1 C2' 0.7(5)
C20 C19 N1 C2' -178.9(3)
C3' C2' N1 C19 11.0(5)
C1' C2' N1 C19 -169.1(3)
C26 C25 N2 C17 -164.6(2)
C26 C25 N2 C18 63.8(3)
C11 C17 N2 C25 176.1(2)
C7 C17 N2 C25 -70.3(3)
C11 C17 N2 C18 -55.3(3)
C7 C17 N2 C18 58.3(3)
C4 C18 N2 C25 166.6(2)
C4 C18 N2 C17 37.2(3)
O2 C21 O3 C4 1.0(5)
C1' C21 O3 C4 -179.1(2)
C3 C4 O3 C21 65.8(3)
C5 C4 O3 C21 -176.6(2)
C18 C4 O3 C21 -59.5(3)
C13 C14 O6 C23 68.1(3)
C9 C14 O6 C23 -176.6(3)
C13 C16 O7 C24 -165.8(3)
C15 C16 O7 C24 70.4(4)
C2 C1 O8 C22 75.0(4)
C11 C1 O8 C22 -155.8(3)

loop_
_cod_related_entry_id
_cod_related_entry_database
_cod_related_entry_code
1 ChemSpider 30655206
